data_4502888
loop_
_publ_author_name
'Gao, Qian'
'Xie, Ya-Bo'
'Li, Jian-Rong'
'Yuan, Da-Qiang'
'Yakovenko, Audrey A.'
'Sun, Ji-Hong'
'Zhou, Hong-Cai'

_publ_section_title
;
 Tuning the Formations of Metal--Organic Frameworks by Modification of
 Ratio of Reactant, Acidity of Reaction System, and Use of a Secondary
 Ligand
;
_journal_issue 1
_journal_name_full 'Crystal Growth &amp; Design'
_journal_page_first 281
_journal_paper_doi 10.1021/cg201059d
_journal_volume 12
_journal_year 2012
_chemical_formula_sum 'C21 H12 N O5 Zn'
_chemical_formula_weight 423.69
_chemical_name_systematic
; 
 ? 
;
_space_group_IT_number 140
_symmetry_space_group_name_Hall '-I 4 2c'
_symmetry_space_group_name_H-M 'I 4/m c m'
_atom_sites_solution_hydrogens geom
_atom_sites_solution_primary direct
_atom_sites_solution_secondary difmap
_audit_creation_method SHELXL-97
_cell_angle_alpha 90.00
_cell_angle_beta 90.00
_cell_angle_gamma 90.00
_cell_formula_units_Z 8
_cell_length_a 15.439(7)
_cell_length_b 15.439(7)
_cell_length_c 28.034(13)
_cell_measurement_temperature 110(2)
_cell_volume 6682(5)
_computing_structure_refinement 'SHELXL-97 (Sheldrick, 1997)'
_computing_structure_solution 'SHELXS-97 (Sheldrick, 1990)'
_diffrn_ambient_temperature 110(2)
_diffrn_measured_fraction_theta_full 0.978
_diffrn_measured_fraction_theta_max 0.978
_diffrn_radiation_monochromator graphite
_diffrn_radiation_source 'fine-focus sealed tube'
_diffrn_radiation_type MoK\a
_diffrn_radiation_wavelength 0.71073
_diffrn_reflns_av_R_equivalents 0.0361
_diffrn_reflns_av_sigmaI/netI 0.0173
_diffrn_reflns_limit_h_max 20
_diffrn_reflns_limit_h_min -20
_diffrn_reflns_limit_k_max 21
_diffrn_reflns_limit_k_min -21
_diffrn_reflns_limit_l_max 38
_diffrn_reflns_limit_l_min -37
_diffrn_reflns_number 40128
_diffrn_reflns_theta_full 29.53
_diffrn_reflns_theta_max 29.53
_diffrn_reflns_theta_min 1.87
_exptl_absorpt_coefficient_mu 0.753
_exptl_absorpt_correction_T_max 0.8640
_exptl_absorpt_correction_T_min 0.8640
_exptl_crystal_density_diffrn 0.842
_exptl_crystal_density_method 'not measured'
_exptl_crystal_F_000 1720
_exptl_crystal_size_max 0.20
_exptl_crystal_size_mid 0.20
_exptl_crystal_size_min 0.20
_refine_diff_density_max 0.873
_refine_diff_density_min -0.649
_refine_diff_density_rms 0.181
_refine_ls_extinction_method none
_refine_ls_goodness_of_fit_ref 1.114
_refine_ls_hydrogen_treatment mixed
_refine_ls_matrix_type full
_refine_ls_number_parameters 77
_refine_ls_number_reflns 2451
_refine_ls_number_restraints 0
_refine_ls_restrained_S_all 1.114
_refine_ls_R_factor_all 0.0771
_refine_ls_R_factor_gt 0.0614
_refine_ls_shift/su_max 0.000
_refine_ls_shift/su_mean 0.000
_refine_ls_structure_factor_coef Fsqd
_refine_ls_weighting_details 'calc w=1/[\s^2^(Fo^2^)+(0.1593P)^2^+10.1749P] where P=(Fo^2^+2Fc^2^)/3'
_refine_ls_weighting_scheme calc
_refine_ls_wR_factor_gt 0.2297
_refine_ls_wR_factor_ref 0.2529
_reflns_number_gt 1751
_reflns_number_total 2451
_reflns_threshold_expression >2sigma(I)
_cod_data_source_file cg201059d_si_001.cif
_cod_data_source_block PCN-132'
_cod_original_cell_volume 6683(5)
_cod_database_code 4502888

loop_
_symmetry_equiv_pos_as_xyz
'x, y, z'
'-y, x, z'
'-x, -y, z'
'y, -x, z'
'x, -y, -z+1/2'
'-x, y, -z+1/2'
'y, x, -z+1/2'
'-y, -x, -z+1/2'
'x+1/2, y+1/2, z+1/2'
'-y+1/2, x+1/2, z+1/2'
'-x+1/2, -y+1/2, z+1/2'
'y+1/2, -x+1/2, z+1/2'
'x+1/2, -y+1/2, -z+1'
'-x+1/2, y+1/2, -z+1'
'y+1/2, x+1/2, -z+1'
'-y+1/2, -x+1/2, -z+1'
'-x, -y, -z'
'y, -x, -z'
'x, y, -z'
'-y, x, -z'
'-x, y, z-1/2'
'x, -y, z-1/2'
'-y, -x, z-1/2'
'y, x, z-1/2'
'-x+1/2, -y+1/2, -z+1/2'
'y+1/2, -x+1/2, -z+1/2'
'x+1/2, y+1/2, -z+1/2'
'-y+1/2, x+1/2, -z+1/2'
'-x+1/2, y+1/2, z'
'x+1/2, -y+1/2, z'
'-y+1/2, -x+1/2, z'
'y+1/2, x+1/2, z'

loop_
_atom_site_label
_atom_site_type_symbol
_atom_site_fract_x
_atom_site_fract_y
_atom_site_fract_z
_atom_site_U_iso_or_equiv
_atom_site_adp_type
_atom_site_occupancy
_atom_site_symmetry_multiplicity
_atom_site_calc_flag
_atom_site_refinement_flags
Zn1 Zn 0.0000 0.0000 0.19783(2) 0.0254(3) Uani 1 4 d S
O1 O 0.07671(15) -0.10508(14) 0.21177(8) 0.0383(5) Uani 1 1 d .
N2 N 0.0000 0.0000 0.1257(2) 0.0363(12) Uani 1 4 d S
C3 C 0.26539(19) -0.16897(18) 0.22846(12) 0.0411(7) Uani 1 1 d .
C4 C 0.2844(3) -0.0868(2) 0.20649(18) 0.0695(13) Uani 1 1 d .
H4 H 0.2418 -0.0424 0.2063 0.083 Uiso 1 1 calc R
C2 C 0.18601(18) -0.18601(18) 0.2500 0.0327(8) Uani 1 2 d S
C1 C 0.11674(17) -0.11674(17) 0.2500 0.0316(8) Uani 1 2 d S
C5 C 0.3622(3) -0.0725(3) 0.1862(3) 0.111(2) Uani 1 1 d .
H5 H 0.3737 -0.0182 0.1717 0.133 Uiso 1 1 calc R
C8 C 0.0000 0.0000 0.0269(2) 0.0487(18) Uani 1 4 d S
C7 C 0.0463(13) -0.0559(12) 0.0513(2) 0.126(10) Uani 0.50 1 d P
H7A H 0.0832 -0.0968 0.0354 0.151 Uiso 0.50 1 d PR
C6 C 0.0426(14) -0.0523(12) 0.1009(3) 0.126(7) Uani 0.50 1 d P
H6A H 0.0744 -0.0956 0.1182 0.151 Uiso 0.50 1 d PR
O2 O 0.3041(15) 0.1959(15) 0.1074(14) 0.290(15) Uiso 0.50 2 d SP

loop_
_atom_site_aniso_label
_atom_site_aniso_U_11
_atom_site_aniso_U_22
_atom_site_aniso_U_33
_atom_site_aniso_U_23
_atom_site_aniso_U_13
_atom_site_aniso_U_12
Zn1 0.0273(3) 0.0273(3) 0.0215(4) 0.000 0.000 0.000
O1 0.0393(11) 0.0350(10) 0.0406(11) 0.0006(9) -0.0034(9) 0.0088(8)
N2 0.0422(17) 0.0422(17) 0.024(2) 0.000 0.000 0.000
C3 0.0361(14) 0.0326(14) 0.0545(18) 0.0074(13) 0.0074(13) 0.0068(12)
C4 0.053(2) 0.0408(19) 0.114(4) 0.032(2) 0.027(2) 0.0140(17)
C2 0.0294(11) 0.0294(11) 0.039(2) 0.0012(10) 0.0012(10) 0.0085(14)
C1 0.0266(11) 0.0266(11) 0.041(2) 0.0020(10) 0.0020(10) 0.0046(14)
C5 0.069(3) 0.058(3) 0.207(7) 0.064(3) 0.061(4) 0.016(2)
C8 0.063(3) 0.063(3) 0.019(3) 0.000 0.000 0.000
C7 0.191(18) 0.158(16) 0.029(4) -0.012(6) -0.009(7) 0.119(16)
C6 0.203(14) 0.149(12) 0.026(3) 0.006(6) 0.002(7) 0.126(11)

loop_
_atom_type_symbol
_atom_type_description
_atom_type_scat_dispersion_real
_atom_type_scat_dispersion_imag
_atom_type_scat_source
C C 0.0033 0.0016 'International Tables Vol C Tables 4.2.6.8 and 6.1.1.4'
H H 0.0000 0.0000 'International Tables Vol C Tables 4.2.6.8 and 6.1.1.4'
N N 0.0061 0.0033 'International Tables Vol C Tables 4.2.6.8 and 6.1.1.4'
O O 0.0106 0.0060 'International Tables Vol C Tables 4.2.6.8 and 6.1.1.4'
Zn Zn 0.2839 1.4301 'International Tables Vol C Tables 4.2.6.8 and 6.1.1.4'

loop_
_geom_angle_atom_site_label_1
_geom_angle_atom_site_label_2
_geom_angle_atom_site_label_3
_geom_angle
_geom_angle_site_symmetry_1
_geom_angle_site_symmetry_3
N2 Zn1 O1 101.01(7) . 2
N2 Zn1 O1 101.01(7) . .
O1 Zn1 O1 87.91(3) 2 .
N2 Zn1 O1 101.01(7) . 3
O1 Zn1 O1 87.91(3) 2 3
O1 Zn1 O1 157.97(14) . 3
N2 Zn1 O1 101.01(7) . 4
O1 Zn1 O1 157.97(14) 2 4
O1 Zn1 O1 87.91(3) . 4
O1 Zn1 O1 87.91(3) 3 4
N2 Zn1 Zn1 180.0 . 5
O1 Zn1 Zn1 78.99(7) 2 5
O1 Zn1 Zn1 78.99(7) . 5
O1 Zn1 Zn1 78.99(7) 3 5
O1 Zn1 Zn1 78.99(7) 4 5
C1 O1 Zn1 124.3(2) . .
C6 N2 C6 72.1(4) 2 .
C6 N2 C6 112.6(9) 2 4
C6 N2 C6 72.1(4) . 4
C6 N2 C6 72.1(4) 2 3
C6 N2 C6 112.6(9) . 3
C6 N2 C6 72.1(4) 4 3
C6 N2 Zn1 123.7(5) 2 .
C6 N2 Zn1 123.7(5) . .
C6 N2 Zn1 123.7(5) 4 .
C6 N2 Zn1 123.7(5) 3 .
C2 C3 C3 119.28(18) . 32_545
C2 C3 C4 122.1(3) . .
C3 C3 C4 118.62(19) 32_545 .
C5 C4 C3 120.4(3) . .
C3 C2 C3 121.4(4) 8 .
C3 C2 C1 119.28(18) 8 .
C3 C2 C1 119.28(18) . .
O1 C1 O1 126.3(4) . 8
O1 C1 C2 116.84(19) . .
O1 C1 C2 116.84(19) 8 .
C4 C5 C5 121.0(2) . 32_545
C7 C8 C7 74.3(4) 2 3
C7 C8 C7 74.3(4) 2 .
C7 C8 C7 117.3(9) 3 .
C7 C8 C7 117.3(9) 2 4
C7 C8 C7 74.3(4) 3 4
C7 C8 C7 74.3(4) . 4
C7 C8 C8 121.4(5) 2 17
C7 C8 C8 121.4(5) 3 17
C7 C8 C8 121.4(5) . 17
C7 C8 C8 121.4(5) 4 17
C8 C7 C6 118.1(10) . .
C8 C7 C7 52.9(2) . 4
C6 C7 C7 87.4(11) . 4
C8 C7 C7 52.9(2) . 2
C6 C7 C7 88.0(11) . 2
C7 C7 C7 90.002(1) 4 2
N2 C6 C7 126.9(9) . .
N2 C6 C6 54.0(2) . 2
C7 C6 C6 92.0(12) . 2
N2 C6 C6 54.0(2) . 4
C7 C6 C6 92.6(12) . 4
C6 C6 C6 89.999(2) 2 4

loop_
_geom_bond_atom_site_label_1
_geom_bond_atom_site_label_2
_geom_bond_distance
_geom_bond_site_symmetry_2
Zn1 N2 2.022(6) .
Zn1 O1 2.046(2) 2
Zn1 O1 2.046(2) .
Zn1 O1 2.046(2) 3
Zn1 O1 2.046(2) 4
Zn1 Zn1 2.9252(17) 5
O1 C1 1.250(3) .
N2 C6 1.252(10) 2
N2 C6 1.252(10) .
N2 C6 1.252(10) 4
N2 C6 1.252(10) 3
C3 C2 1.391(3) .
C3 C3 1.433(5) 32_545
C3 C4 1.441(4) .
C4 C5 1.347(6) .
C2 C3 1.391(3) 8
C2 C1 1.512(5) .
C1 O1 1.250(3) 8
C5 C5 1.426(9) 32_545
C8 C7 1.313(12) 2
C8 C7 1.313(12) 3
C8 C7 1.313(12) .
C8 C7 1.313(12) 4
C8 C8 1.507(14) 17
C7 C6 1.395(10) .
C7 C7 1.585(19) 4
C7 C7 1.585(19) 2
C6 C6 1.473(14) 2
C6 C6 1.473(14) 4
